data_2108143
loop_
_publ_author_name
'Voufack, Ariste Bolivard'
'Claiser, Nicolas'
'Lecomte, Claude'
'Pillet, S\'ebastien'
'Pontillon, Yves'
'Gillon, B\'eatrice'
'Yan, Zeyin'
'Gillet, Jean-Michel'
'Marazzi, Marco'
'Genoni, Alessandro'
'Souhassou, Mohamed'

_publ_section_title
;
 When combined X-ray and polarized neutron diffraction data challenge
 high-level calculations: spin-resolved electron density of an organic
 radical
;
_journal_coeditor_code XF5001
_journal_issue 4
_journal_name_full 'Acta Crystallographica Section B'
_journal_page_first 544
_journal_page_last 549
_journal_paper_doi 10.1107/S2052520617008241
_journal_volume 73
_journal_year 2017
_chemical_formula_sum 'C28 H38 N4 O4 S2'
_space_group_IT_number 14
_symmetry_cell_setting monoclinic
_symmetry_space_group_name_Hall '-P 2yab'
_symmetry_space_group_name_H-M 'P 1 21/a 1'
_audit_creation_method 'WinGX routine CIF_UPDATE'
_cell_angle_alpha 90
_cell_angle_beta 115.13
_cell_angle_gamma 90
_cell_formula_units_Z 2
_cell_length_a 9.34
_cell_length_b 19.482
_cell_length_c 8.634
_cell_volume 1422.353
_diffrn_ambient_temperature 293(2)
_diffrn_measured_fraction_theta_full 0.995
_diffrn_measured_fraction_theta_max 0.981
_diffrn_radiation_type MoK\a
_diffrn_radiation_wavelength 0.71073
_diffrn_reflns_theta_full 25.242
_diffrn_reflns_theta_max 40.270
_diffrn_reflns_theta_min 2.606
_exptl_absorpt_coefficient_mu 0.228
_exptl_crystal_colour colorless
_exptl_crystal_density_diffrn 1.305
_exptl_crystal_description spherical
_exptl_crystal_F_000 596
_exptl_crystal_size_max 0.12
_exptl_crystal_size_mid 0.11
_exptl_crystal_size_min 0.1
_reflns_number_gt 7301
_reflns_number_total 8800
_reflns_threshold_expression 'I > 2\s(I)'
_cod_data_source_file xf5001sup1.cif
_cod_data_source_block I
_cod_depositor_comments
;
The following automatic conversions were performed:

'_symmetry_cell_setting' value 'MONOCLINIC' changed to 'monoclinic'
according to
/home/data/users/saulius/crontab/automatic-downloads/rss-feeds/IUCr/lib/dictionaries/cif_core.dic
dictionary named 'cif_core.dic' version 2.4.2 from 2011-04-26.

Automatic conversion script
Id: cif_fix_values 4973 2017-02-22 13:04:09Z antanas 
;
_cod_original_cell_volume 1422.4
_cod_database_code 2108143
_shelx_estimated_absorpt_t_min 0.9
_shelx_estimated_absorpt_t_max 0.9

loop_
_symmetry_equiv_pos_as_xyz
'x, y, z'
'-x+1/2, y+1/2, -z'
'-x, -y, -z'
'x-1/2, -y-1/2, z'

loop_
_atom_site_type_symbol
_atom_site_label
_atom_site_fract_x
_atom_site_fract_y
_atom_site_fract_z
_atom_site_U_iso_or_equiv
_atom_site_adp_type
S S 0.255160(10) 0.533470(10) 0.477150(10) 0.02244(4) Uani
O O2 0.30684(4) 0.71903(3) -0.14381(4) 0.02690(10) Uani
O O1 0.29505(4) 0.874580(10) 0.25753(3) 0.02480(10) Uani
N N2 0.30117(4) 0.77492(2) -0.06913(4) 0.01820(10) Uani
N N1 0.29036(3) 0.84854(2) 0.11910(4) 0.01710(10) Uani
C C1 0.30447(4) 0.78121(2) 0.08832(4) 0.01580(10) Uani
C C2 0.30795(4) 0.72411(2) 0.19885(4) 0.01540(10) Uani
C C7 0.37939(4) 0.66139(2) 0.19219(4) 0.01740(10) Uani
C C6 0.36578(4) 0.60520(2) 0.28365(5) 0.01760(10) Uani
C C5 0.27731(4) 0.60962(2) 0.38032(4) 0.01670(10) Uani
C C4 0.21125(4) 0.67264(2) 0.39262(4) 0.0202(2) Uani
C C3 0.22810(4) 0.72950(2) 0.30408(5) 0.01870(10) Uani
C C9 0.30051(4) 0.84340(2) -0.14955(4) 0.01780(10) Uani
C C8 0.24759(4) 0.89124(2) -0.03905(4) 0.01630(10) Uani
C C12 0.33259(5) 0.95994(2) 0.00754(5) 0.02470(10) Uani
C C10 0.06903(5) 0.90237(2) -0.11262(6) 0.02520(10) Uani
C C11 0.47000(5) 0.85696(3) -0.12594(6) 0.0310(2) Uani
C C13 0.18925(6) 0.84061(2) -0.33844(5) 0.0275(2) Uani
C C14 0.14777(5) 0.56097(2) 0.59714(5) 0.0284(2) Uani
H H7 0.4473(7) 0.65479(3) 0.1206(7) 0.0400(4) Uani
H H6 0.4225(7) 0.5575(3) 0.2830(7) 0.0417(4) Uani
H H4 0.1428(7) 0.6771(3) 0.4654(8) 0.0423(4) Uani
H H3 0.1707(8) 0.7766(3) 0.3083(8) 0.0377(4) Uani
H H121 0.4549(8) 0.9506(2) 0.0823(9) 0.0477(5) Uani
H H122 0.3264(8) 0.9850(3) -0.1059(8) 0.0403(5) Uani
H H123 0.2773(8) 0.9922(3) 0.0692(9) 0.0513(5) Uani
H H101 0.0349(7) 0.9336(4) -0.2264(9) 0.0470(5) Uani
H H102 0.0393(8) 0.92814(4) -0.0178(8) 0.0510(4) Uani
H H103 0.0066(7) 0.8548(3) -0.1394(8) 0.0420(5) Uani
H H111 0.5506(7) 0.8599(4) 0.0065(8) 0.0407(4) Uani
H H112 0.4722(8) 0.9031(4) -0.1912(9) 0.0507(5) Uani
H H113 0.4996(9) 0.8152(4) -0.1889(10) 0.0587(5) Uani
H H131 0.1778(8) 0.8908(4) -0.3982(8) 0.0470(5) Uani
H H132 0.2324(9) 0.8045(4) -0.4017(8) 0.0533(5) Uani
H H133 0.0762(9) 0.8215(4) -0.3555(8) 0.0463(4) Uani
H H141 0.0363(8) 0.5831(4) 0.5088(9) 0.0550(5) Uani
H H142 0.2147(8) 0.5966(4) 0.6947(8) 0.0533(5) Uani
H H143 0.1352(9) 0.5152(4) 0.6595(9) 0.0520(5) Uani

loop_
_atom_site_aniso_label
_atom_site_aniso_U_11
_atom_site_aniso_U_22
_atom_site_aniso_U_33
_atom_site_aniso_U_12
_atom_site_aniso_U_13
_atom_site_aniso_U_23
S 0.02991(5) 0.01742(5) 0.01998(5) -0.00415(3) 0.00859(4) 0.00219(3)
O2 0.0379(2) 0.02110(10) 0.02170(10) 0.00380(10) 0.01630(10) -0.00150(10)
O1 0.0365(2) 0.01820(10) 0.01980(10) -0.00160(10) 0.01510(10) -0.00200(10)
N2 0.02160(10) 0.01740(10) 0.01570(10) 0.00180(10) 0.00940(10) 0.00060(10)
N1 0.02080(10) 0.01460(10) 0.01600(10) -0.00020(10) 0.00890(10) 0.00050(10)
C1 0.01710(10) 0.01510(10) 0.01530(10) 0.00070(10) 0.00790(10) 0.00140(10)
C2 0.01580(10) 0.01480(10) 0.01580(10) 0.00080(10) 0.00760(10) 0.00130(10)
C7 0.01740(10) 0.0160(2) 0.01890(10) 0.00150(10) 0.00940(10) 0.00090(10)
C6 0.01900(10) 0.01470(10) 0.0191(2) 0.00150(10) 0.00770(10) 0.00100(10)
C5 0.01900(10) 0.01550(10) 0.01570(10) -0.00160(10) 0.00620(10) 0.00100(10)
C4 0.0228(2) 0.0179(2) 0.0199(2) 0.00050(10) 0.01270(10) 0.0020(2)
C3 0.0206(2) 0.01630(10) 0.0191(2) 0.00220(10) 0.0116(2) 0.00190(10)
C9 0.01840(10) 0.0201(2) 0.01500(10) 0.00150(10) 0.00690(10) 0.00340(10)
C8 0.01600(10) 0.01530(10) 0.01760(10) -0.00090(10) 0.00670(10) 0.00230(10)
C12 0.0308(2) 0.0199(2) 0.0236(2) -0.00810(10) 0.0106(2) 0.00020(10)
C10 0.0181(2) 0.0249(2) 0.0326(2) 0.00460(10) 0.0106(4) 0.0083(2)
C11 0.0241(2) 0.0332(2) 0.0358(2) 0.0038(2) 0.0194(2) 0.0098(2)
C13 0.0383(2) 0.0289(2) 0.0154(2) 0.0031(2) 0.0044(2) 0.00190(10)
C14 0.0324(2) 0.0307(2) 0.0221(2) -0.0099(2) 0.0132(2) 0.0013(2)
H7 0.044(4) 0.035(4) 0.041(4) 0.010(3) 0.031(3) 0.005(3)
H6 0.054(4) 0.020(4) 0.051(4) 0.011(3) 0.029(3) 0.006(3)
H4 0.048(4) 0.035(4) 0.044(4) 0.000(3) 0.034(3) 0.001(3)
H3 0.047(4) 0.025(4) 0.041(4) 0.007(3) 0.030(4) 0.003(3)
H121 0.039(5) 0.048(5) 0.056(5) -0.005(4) 0.010(4) 0.015(4)
H122 0.057(5) 0.029(4) 0.035(4) -0.006(3) 0.019(4) 0.010(3)
H123 0.065(5) 0.028(4) 0.061(5) -0.005(4) 0.035(4) -0.012(4)
H101 0.043(4) 0.049(5) 0.049(5) 0.005(3) 0.023(4) 0.019(4)
H102 0.045(4) 0.058(5) 0.050(5) 0.016(4) 0.027(4) 0.005(4)
H103 0.029(4) 0.041(5) 0.056(5) 0.001(3) 0.012(3) 0.013(4)
H111 0.023(4) 0.071(5) 0.028(4) -0.001(3) 0.006(3) 0.009(4)
H112 0.041(4) 0.049(5) 0.062(5) -0.001(3) 0.028(4) 0.029(4)
H113 0.058(5) 0.049(5) 0.069(5) 0.001(4) 0.042(4) 0.010(4)
H131 0.067(5) 0.038(5) 0.036(4) 0.001(4) 0.016(4) 0.012(4)
H132 0.081(6) 0.054(5) 0.034(4) 0.019(4) 0.027(4) -0.002(4)
H133 0.054(5) 0.048(5) 0.037(4) -0.006(4) 0.012(4) -0.014(3)
H141 0.045(4) 0.067(5) 0.053(5) -0.001(4) 0.024(4) 0.010(4)
H142 0.059(5) 0.052(5) 0.049(4) -0.015(4) 0.028(4) -0.012(4)
H143 0.064(5) 0.036(5) 0.056(5) -0.005(4) 0.027(4) 0.012(4)

_cod_database_fobs_code 2108143
